data_7132337
loop_
_publ_author_name
'von K\"oller, Heinrich'
'Geffers, Finn'
'Kalvani, Pedram'
'Foraita, Adrian'
'Lo\&s, Patrick-Eric'
'Butschke, Burkhard'
'Jones, P. G.'
'Werz, Daniel B.'

_publ_section_title
;
 Access to isoindole-derived BODIPYs by an aminopalladation cascade
;
_journal_name_full 'Chemical Communications'
_journal_paper_doi 10.1039/D3CC04913B
_journal_year 2023
_chemical_formula_moiety 'C19 H14 B F2 N3'
_chemical_formula_sum 'C19 H14 B F2 N3'
_chemical_formula_weight 333.14
_space_group_crystal_system monoclinic
_space_group_IT_number 14
_space_group_name_Hall '-P 2ybc'
_space_group_name_H-M_alt 'P 1 21/c 1'
_atom_sites_solution_hydrogens geom
_atom_sites_solution_primary intrinsic
_audit_creation_date 2022-04-25
_audit_creation_method
;
Olex2 1.5
(compiled 2022.04.07 svn.rca3783a0 for OlexSys, GUI svn.r6498)
;
_audit_update_record
;
2023-10-02 deposited with the CCDC.	2023-11-13 downloaded from the CCDC.
;
_cell_angle_alpha 90
_cell_angle_beta 106.535(3)
_cell_angle_gamma 90
_cell_formula_units_Z 4
_cell_length_a 11.2238(3)
_cell_length_b 15.6385(4)
_cell_length_c 9.2476(3)
_cell_measurement_reflns_used 62015
_cell_measurement_temperature 100.0(5)
_cell_measurement_theta_max 38.2570
_cell_measurement_theta_min 2.2860
_cell_volume 1556.05(8)
_computing_cell_refinement 'CrysAlisPro 1.171.42.51a (Rigaku OD, 2022)'
_computing_data_collection 'CrysAlisPro 1.171.42.51a (Rigaku OD, 2022)'
_computing_data_reduction 'CrysAlisPro 1.171.42.51a (Rigaku OD, 2022)'
_computing_molecular_graphics 'Olex2 1.5 (Dolomanov et al., 2009)'
_computing_publication_material 'Olex2 1.5 (Dolomanov et al., 2009)'
_computing_structure_refinement 'SHELXL 2018/3 (Sheldrick, 2015)'
_computing_structure_solution SHELXT
_diffrn_ambient_environment N~2~
_diffrn_ambient_temperature 100.0(5)
_diffrn_detector 'Hybrid Pixel Array Detector'
_diffrn_detector_area_resol_mean 10.0000
_diffrn_detector_type HyPix
_diffrn_measured_fraction_theta_full 1.000
_diffrn_measured_fraction_theta_max 1.000
_diffrn_measurement_details
;
List of Runs (angles in degrees, time in seconds):

  # Type    Start    End  Width  t~exp~   \w     \q     \k     \f   Frames
#--------------------------------------------------------------------------
  1  \w     16.00  96.00   0.50   20.00    --   22.89  19.00 -71.00  160
  2  \w    -49.00   5.00   0.50   20.00    --   22.89 -19.00 120.00  108
  3  \w    -31.00  50.00   0.50   20.00    --  -23.67  19.00 -71.00  162
  4  \w    -97.00 -16.00   0.50   20.00    --  -23.67 -19.00 120.00  162
  5  \w      2.00  95.00   0.50   20.00    --   22.89  77.00 -90.00  186
  6  \w      2.00  95.00   0.50   20.00    --   22.89  77.00  30.00  186
  7  \w      2.00  95.00   0.50   20.00    --   22.89  77.00-150.00  186
  8  \w    -49.00   5.00   0.50   20.00    --   22.89 -19.00  90.00  108
  9  \w     15.00  95.00   0.50   20.00    --   22.89  37.00  60.00  160
 10  \w    -59.00   2.00   0.50   20.00    --  -23.67 106.00 -53.95  122
 11  \w    -61.00  -1.00   0.50   20.00    --  -23.67 110.00-130.67  120
 12  \w    -66.00  -9.00   0.50   20.00    --  -23.67 119.00 110.02  114
 13  \w    -61.00  -1.00   0.50   20.00    --  -23.67 110.00 145.74  120
 14  \w    -59.00   2.00   0.50   20.00    --  -23.67 106.00 101.52  122
 15  \w    -64.00  -6.00   0.50   20.00    --  -23.67 115.00 -16.16  116
 16  \w    -62.00  -2.00   0.50   20.00    --  -23.67 111.00  22.41  120
 17  \w    -95.00  -3.00   0.50   20.00    --  -23.67 -77.00  90.00  184
 18  \w    -56.00  18.00   0.50   20.00    --  -23.67 101.00-150.21  148
 19  \w    -64.00  -6.00   0.50   20.00    --  -23.67 115.00-100.92  116
 20  \w    -95.00 -11.00   0.50   20.00    --  -23.67 -57.00  90.00  168
 21  \w    -49.00   5.00   0.50   20.00    --   22.89 -19.00   0.00  108
 22  \w     15.00  95.00   0.50   20.00    --   22.89  37.00-150.00  160
 23  \w     15.00  95.00   0.50   20.00    --   22.89  37.00   0.00  160
 24  \w    -64.00  -6.00   0.50   20.00    --  -23.67 116.00  53.90  116
 25  \w    -71.00 -15.00   0.50   20.00    --  -23.67 129.00 173.78  112
 26  \w    -63.00  -5.00   0.50   20.00    --  -23.67 114.00  45.23  116
 27  \w    -67.00 -10.00   0.50   20.00    --  -23.67 121.00 149.30  114
 28  \w    -65.00  -7.00   0.50   20.00    --  -23.67 117.00-122.05  116
 29  \w    -64.00  -6.00   0.50   20.00    --  -23.67 116.00 -76.30  116
 30  \w    -64.00  -6.00   0.50   20.00    --  -23.67 115.00  93.93  116
 31  \w    -72.00 -16.00   0.50   20.00    --  -23.67 130.00 -18.35  112
;
_diffrn_measurement_device 'four-circle diffractometer'
_diffrn_measurement_device_type 'XtaLAB Synergy, Single source at offset/far, HyPix'
_diffrn_measurement_method '\w scans'
_diffrn_orient_matrix_type 'CrysAlisPro convention (1999,Acta A55,543-557)'
_diffrn_orient_matrix_UB_11 -0.0560615000
_diffrn_orient_matrix_UB_12 -0.0101872000
_diffrn_orient_matrix_UB_13 -0.0558546000
_diffrn_orient_matrix_UB_21 0.0333680000
_diffrn_orient_matrix_UB_22 -0.0046977000
_diffrn_orient_matrix_UB_23 -0.0541439000
_diffrn_orient_matrix_UB_31 0.0094479000
_diffrn_orient_matrix_UB_32 -0.0439428000
_diffrn_orient_matrix_UB_33 0.0187639000
_diffrn_radiation_monochromator mirror
_diffrn_radiation_probe x-ray
_diffrn_radiation_type 'Mo K\a'
_diffrn_radiation_wavelength 0.71073
_diffrn_reflns_av_R_equivalents 0.0445
_diffrn_reflns_av_unetI/netI 0.0179
_diffrn_reflns_Laue_measured_fraction_full 1.000
_diffrn_reflns_Laue_measured_fraction_max 1.000
_diffrn_reflns_limit_h_max 18
_diffrn_reflns_limit_h_min -18
_diffrn_reflns_limit_k_max 26
_diffrn_reflns_limit_k_min -26
_diffrn_reflns_limit_l_max 15
_diffrn_reflns_limit_l_min -15
_diffrn_reflns_number 142487
_diffrn_reflns_point_group_measured_fraction_full 1.000
_diffrn_reflns_point_group_measured_fraction_max 1.000
_diffrn_reflns_theta_full 36.000
_diffrn_reflns_theta_max 36.316
_diffrn_reflns_theta_min 2.298
_diffrn_source 'micro-focus sealed X-ray tube'
_diffrn_source_type 'PhotonJet (Mo) X-ray Source'
_exptl_absorpt_coefficient_mu 0.102
_exptl_absorpt_correction_T_max 1.00000
_exptl_absorpt_correction_T_min 0.93844
_exptl_absorpt_correction_type multi-scan
_exptl_absorpt_process_details
;
CrysAlisPro 1.171.42.51a (Rigaku Oxford Diffraction, 2022)
Empirical absorption correction using spherical harmonics,
implemented in SCALE3 ABSPACK scaling algorithm.
;
_exptl_crystal_colour 'pale brown'
_exptl_crystal_density_diffrn 1.422
_exptl_crystal_description plate
_exptl_crystal_F_000 688
_exptl_crystal_size_max 0.17
_exptl_crystal_size_mid 0.1
_exptl_crystal_size_min 0.04
_refine_diff_density_max 0.625
_refine_diff_density_min -0.239
_refine_diff_density_rms 0.070
_refine_ls_extinction_method none
_refine_ls_goodness_of_fit_ref 1.048
_refine_ls_hydrogen_treatment constr
_refine_ls_matrix_type full
_refine_ls_number_parameters 227
_refine_ls_number_reflns 7548
_refine_ls_number_restraints 0
_refine_ls_restrained_S_all 1.048
_refine_ls_R_factor_all 0.0572
_refine_ls_R_factor_gt 0.0450
_refine_ls_shift/su_max 0.001
_refine_ls_shift/su_mean 0.000
_refine_ls_structure_factor_coef Fsqd
_refine_ls_weighting_details 'w=1/[\s^2^(Fo^2^)+(0.0811P)^2^+0.1936P] where P=(Fo^2^+2Fc^2^)/3'
_refine_ls_weighting_scheme calc
_refine_ls_wR_factor_gt 0.1228
_refine_ls_wR_factor_ref 0.1314
_reflns_Friedel_coverage 0.000
_reflns_number_gt 6027
_reflns_number_total 7548
_reflns_threshold_expression 'I > 2\s(I)'
_cod_data_source_file d3cc04913b2.cif
_cod_data_source_block gefbrau
_cod_original_cell_volume 1556.04(8)
_cod_database_code 7132337
_shelx_shelxl_version_number 2018/3
_chemical_oxdiff_formula 'C19 H14 B F2 N3'
_chemical_oxdiff_usercomment 'Geffers/Werz FG7-646'
_shelx_space_group_comment
;
The symmetry employed for this shelxl refinement is uniquely defined
by the following loop, which should always be used as a source of
symmetry information in preference to the above space-group names.
They are only intended as comments.
;
_shelx_estimated_absorpt_t_max 0.996
_shelx_estimated_absorpt_t_min 0.983
_olex2_refinement_description
;
1. Fixed Uiso
 At 1.2 times of:
  All C(H) groups
 At 1.5 times of:
  All C(H,H,H,H,H,H) groups
2. Others
 Fixed Sof: H1A(0.5) H1B(0.5) H1C(0.5) H1D(0.5) H1E(0.5) H1F(0.5)
3.a Aromatic/amide H refined with riding coordinates:
 C3(H3), C4(H4), C8(H8), C9(H9), C10(H10), C11(H11), C12(H12), C15(H15),
 C16(H16), C17(H17), C18(H18)
3.b Disordered Me refined as rotating group:
 C1(H1A,H1B,H1C,H1D,H1E,H1F)
;
_olex2_submission_special_instructions 'No special instructions were received'
_oxdiff_exptl_absorpt_empirical_details
;
Empirical correction (ABSPACK) includes:
- Absorption correction using spherical harmonics
- Frame scaling
- Detector area scaling
;
_oxdiff_exptl_absorpt_empirical_full_max 1.258
_oxdiff_exptl_absorpt_empirical_full_min 0.858

loop_
_space_group_symop_operation_xyz
'x, y, z'
'-x, y+1/2, -z+1/2'
'-x, -y, -z'
'x, -y-1/2, z-1/2'

loop_
_atom_site_label
_atom_site_type_symbol
_atom_site_fract_x
_atom_site_fract_y
_atom_site_fract_z
_atom_site_U_iso_or_equiv
_atom_site_adp_type
_atom_site_occupancy
_atom_site_site_symmetry_order
_atom_site_calc_flag
_atom_site_refinement_flags_posn
_atom_site_refinement_flags_adp
_atom_site_refinement_flags_occupancy
_atom_site_disorder_assembly
_atom_site_disorder_group
C1 C -0.06108(7) 0.60296(6) 0.23825(9) 0.02476(15) Uani 1 1 d . . . . .
H1A H -0.104278 0.657014 0.241957 0.037 Uiso 0.5 1 calc R U P . .
H1B H -0.113844 0.555128 0.250359 0.037 Uiso 0.5 1 calc R U P . .
H1C H -0.043167 0.597998 0.140871 0.037 Uiso 0.5 1 calc R U P . .
H1D H -0.069914 0.549746 0.180168 0.037 Uiso 0.5 1 calc R U P . .
H1E H -0.060349 0.651633 0.171766 0.037 Uiso 0.5 1 calc R U P . .
H1F H -0.131025 0.608762 0.281254 0.037 Uiso 0.5 1 calc R U P . .
C2 C 0.05683(6) 0.60103(4) 0.36147(8) 0.01832(12) Uani 1 1 d . . . . .
C3 C 0.24309(8) 0.93207(5) 0.63491(10) 0.02549(15) Uani 1 1 d . . . . .
H3 H 0.256916 0.989941 0.666442 0.031 Uiso 1 1 calc R U . . .
C4 C 0.32027(7) 0.86393(5) 0.70276(9) 0.02172(13) Uani 1 1 d . . . . .
H4 H 0.393178 0.865948 0.785791 0.026 Uiso 1 1 calc R U . . .
C5 C 0.26516(6) 0.79268(4) 0.62013(8) 0.01716(11) Uani 1 1 d . . . . .
C6 C 0.30040(6) 0.70367(4) 0.63215(7) 0.01485(11) Uani 1 1 d . . . . .
C7 C 0.41764(6) 0.67911(4) 0.74583(8) 0.01713(12) Uani 1 1 d . . . . .
C8 C 0.53176(7) 0.70408(5) 0.72697(11) 0.02614(15) Uani 1 1 d . . . . .
H8 H 0.534161 0.736781 0.641271 0.031 Uiso 1 1 calc R U . . .
C9 C 0.64221(8) 0.68104(6) 0.83384(13) 0.0357(2) Uani 1 1 d . . . . .
H9 H 0.719830 0.697505 0.820377 0.043 Uiso 1 1 calc R U . . .
C10 C 0.63862(9) 0.63423(7) 0.95940(12) 0.0380(2) Uani 1 1 d . . . . .
H10 H 0.713866 0.618907 1.032478 0.046 Uiso 1 1 calc R U . . .
C11 C 0.52525(9) 0.60952(7) 0.97902(10) 0.0333(2) Uani 1 1 d . . . . .
H11 H 0.523271 0.577364 1.065470 0.040 Uiso 1 1 calc R U . . .
C12 C 0.41474(8) 0.63172(5) 0.87251(8) 0.02348(14) Uani 1 1 d . . . . .
H12 H 0.337393 0.614616 0.886015 0.028 Uiso 1 1 calc R U . . .
C13 C 0.22628(6) 0.64458(4) 0.54136(7) 0.01485(11) Uani 1 1 d . . . . .
C14 C 0.23751(6) 0.55239(4) 0.52805(7) 0.01591(11) Uani 1 1 d . . . . .
C15 C 0.32900(7) 0.49229(4) 0.59461(8) 0.01967(12) Uani 1 1 d . . . . .
H15 H 0.403859 0.509066 0.666962 0.024 Uiso 1 1 calc R U . . .
C16 C 0.30688(8) 0.40703(5) 0.55148(10) 0.02467(15) Uani 1 1 d . . . . .
H16 H 0.368074 0.365380 0.595495 0.030 Uiso 1 1 calc R U . . .
C17 C 0.19692(8) 0.38086(5) 0.44496(10) 0.02604(15) Uani 1 1 d . . . . .
H17 H 0.183822 0.321965 0.420405 0.031 Uiso 1 1 calc R U . . .
C18 C 0.10723(7) 0.44025(5) 0.37527(9) 0.02336(14) Uani 1 1 d . . . . .
H18 H 0.033395 0.423413 0.301162 0.028 Uiso 1 1 calc R U . . .
C19 C 0.12945(6) 0.52567(4) 0.41805(8) 0.01798(12) Uani 1 1 d . . . . .
B1 B 0.06671(7) 0.76477(5) 0.39954(9) 0.01852(13) Uani 1 1 d . . . . .
F1 F 0.06459(5) 0.78416(3) 0.25259(5) 0.02499(11) Uani 1 1 d . . . . .
F2 F -0.05099(4) 0.77333(3) 0.41724(6) 0.02425(11) Uani 1 1 d . . . . .
N1 N 0.11360(5) 0.66926(4) 0.43434(7) 0.01649(10) Uani 1 1 d . . . . .
N2 N 0.16192(6) 0.81986(4) 0.51279(7) 0.01878(11) Uani 1 1 d . . . . .
N3 N 0.14753(7) 0.90569(4) 0.52028(9) 0.02438(13) Uani 1 1 d . . . . .

loop_
_atom_site_aniso_label
_atom_site_aniso_U_11
_atom_site_aniso_U_22
_atom_site_aniso_U_33
_atom_site_aniso_U_23
_atom_site_aniso_U_13
_atom_site_aniso_U_12
C1 0.0167(3) 0.0295(4) 0.0219(3) 0.0002(3) -0.0044(2) -0.0013(2)
C2 0.0148(3) 0.0185(3) 0.0182(3) 0.0007(2) -0.0009(2) -0.0016(2)
C3 0.0306(4) 0.0137(3) 0.0347(4) -0.0020(3) 0.0133(3) -0.0002(2)
C4 0.0230(3) 0.0158(3) 0.0267(3) -0.0039(2) 0.0076(3) -0.0026(2)
C5 0.0165(3) 0.0129(2) 0.0216(3) -0.0001(2) 0.0047(2) 0.00018(19)
C6 0.0129(2) 0.0134(2) 0.0167(2) -0.00012(19) 0.00166(19) -0.00002(18)
C7 0.0132(2) 0.0156(3) 0.0193(3) -0.0040(2) -0.0005(2) 0.00024(19)
C8 0.0148(3) 0.0224(3) 0.0388(4) -0.0040(3) 0.0036(3) -0.0024(2)
C9 0.0135(3) 0.0322(4) 0.0543(6) -0.0153(4) -0.0017(3) 0.0006(3)
C10 0.0244(4) 0.0386(5) 0.0373(5) -0.0168(4) -0.0134(3) 0.0136(3)
C11 0.0347(4) 0.0367(5) 0.0196(3) -0.0039(3) -0.0064(3) 0.0155(4)
C12 0.0228(3) 0.0272(4) 0.0171(3) -0.0002(2) 0.0004(2) 0.0063(3)
C13 0.0126(2) 0.0134(2) 0.0158(2) 0.00053(18) -0.00051(18) 0.00031(18)
C14 0.0151(2) 0.0130(2) 0.0169(3) 0.00032(19) 0.00018(19) -0.00043(19)
C15 0.0187(3) 0.0149(3) 0.0219(3) 0.0006(2) 0.0000(2) 0.0020(2)
C16 0.0268(3) 0.0146(3) 0.0295(4) 0.0005(2) 0.0031(3) 0.0026(2)
C17 0.0303(4) 0.0145(3) 0.0311(4) -0.0025(3) 0.0051(3) -0.0029(2)
C18 0.0240(3) 0.0177(3) 0.0249(3) -0.0031(2) 0.0014(3) -0.0055(2)
C19 0.0168(3) 0.0151(3) 0.0188(3) -0.0005(2) -0.0001(2) -0.0025(2)
B1 0.0161(3) 0.0178(3) 0.0203(3) 0.0043(2) 0.0030(2) 0.0040(2)
F1 0.0294(2) 0.0239(2) 0.0208(2) 0.00726(16) 0.00583(18) 0.00829(18)
F2 0.01492(19) 0.0274(2) 0.0288(2) 0.00310(18) 0.00363(17) 0.00514(16)
N1 0.0133(2) 0.0153(2) 0.0176(2) 0.00203(18) -0.00076(17) 0.00060(17)
N2 0.0180(2) 0.0129(2) 0.0247(3) 0.00294(19) 0.0049(2) 0.00224(18)
N3 0.0271(3) 0.0127(2) 0.0351(4) 0.0032(2) 0.0116(3) 0.0041(2)

loop_
_atom_type_symbol
_atom_type_description
_atom_type_scat_dispersion_real
_atom_type_scat_dispersion_imag
_atom_type_scat_source
C C 0.0033 0.0016 'International Tables Vol C Tables 4.2.6.8 and 6.1.1.4'
H H 0.0000 0.0000 'International Tables Vol C Tables 4.2.6.8 and 6.1.1.4'
B B 0.0013 0.0007 'International Tables Vol C Tables 4.2.6.8 and 6.1.1.4'
F F 0.0171 0.0103 'International Tables Vol C Tables 4.2.6.8 and 6.1.1.4'
N N 0.0061 0.0033 'International Tables Vol C Tables 4.2.6.8 and 6.1.1.4'

loop_
_geom_angle_atom_site_label_1
_geom_angle_atom_site_label_2
_geom_angle_atom_site_label_3
_geom_angle
_geom_angle_site_symmetry_1
_geom_angle_site_symmetry_3
_geom_angle_publ_flag
C19 C2 C1 125.75(6) . . ?
N1 C2 C1 124.77(6) . . ?
N1 C2 C19 109.45(6) . . ?
N3 C3 C4 111.90(7) . . ?
C5 C4 C3 103.94(7) . . ?
C4 C5 C6 131.34(7) . . ?
N2 C5 C4 107.65(6) . . ?
N2 C5 C6 121.01(6) . . ?
C5 C6 C7 118.24(6) . . ?
C13 C6 C5 120.09(6) . . ?
C13 C6 C7 121.67(6) . . ?
C8 C7 C6 119.98(7) . . ?
C12 C7 C6 120.35(6) . . ?
C12 C7 C8 119.67(7) . . ?
C9 C8 C7 120.07(9) . . ?
C10 C9 C8 119.95(9) . . ?
C9 C10 C11 120.21(8) . . ?
C10 C11 C12 120.21(9) . . ?
C11 C12 C7 119.89(8) . . ?
C6 C13 C14 132.22(6) . . ?
C6 C13 N1 120.81(6) . . ?
N1 C13 C14 106.97(5) . . ?
C15 C14 C13 134.33(6) . . ?
C15 C14 C19 119.51(6) . . ?
C19 C14 C13 106.13(5) . . ?
C16 C15 C14 117.92(7) . . ?
C15 C16 C17 121.96(7) . . ?
C18 C17 C16 120.54(7) . . ?
C17 C18 C19 117.52(7) . . ?
C14 C19 C2 107.54(6) . . ?
C18 C19 C2 129.93(6) . . ?
C18 C19 C14 122.49(6) . . ?
F1 B1 N1 108.49(6) . . ?
F1 B1 N2 111.19(6) . . ?
F2 B1 F1 110.14(6) . . ?
F2 B1 N1 109.89(6) . . ?
F2 B1 N2 111.64(6) . . ?
N2 B1 N1 105.33(5) . . ?
C2 N1 C13 109.86(6) . . ?
C2 N1 B1 124.87(6) . . ?
C13 N1 B1 125.16(6) . . ?
C5 N2 B1 127.34(6) . . ?
N3 N2 C5 111.15(6) . . ?
N3 N2 B1 121.45(6) . . ?
C3 N3 N2 105.36(6) . . ?

loop_
_geom_bond_atom_site_label_1
_geom_bond_atom_site_label_2
_geom_bond_distance
_geom_bond_site_symmetry_2
_geom_bond_publ_flag
C1 C2 1.4807(9) . ?
C2 C19 1.4437(10) . ?
C2 N1 1.3245(9) . ?
C3 C4 1.4037(11) . ?
C3 N3 1.3406(12) . ?
C4 C5 1.3925(10) . ?
C5 C6 1.4427(9) . ?
C5 N2 1.3616(9) . ?
C6 C7 1.4821(9) . ?
C6 C13 1.3614(9) . ?
C7 C8 1.3966(11) . ?
C7 C12 1.3944(11) . ?
C8 C9 1.3950(12) . ?
C9 C10 1.3829(18) . ?
C10 C11 1.3903(17) . ?
C11 C12 1.3906(11) . ?
C13 C14 1.4555(9) . ?
C13 N1 1.4197(8) . ?
C14 C15 1.3989(9) . ?
C14 C19 1.4065(9) . ?
C15 C16 1.3936(10) . ?
C16 C17 1.4032(11) . ?
C17 C18 1.3863(12) . ?
C18 C19 1.3954(10) . ?
B1 F1 1.3860(9) . ?
B1 F2 1.3832(9) . ?
B1 N1 1.5858(10) . ?
B1 N2 1.5310(10) . ?
N2 N3 1.3560(8) . ?

loop_
_geom_torsion_atom_site_label_1
_geom_torsion_atom_site_label_2
_geom_torsion_atom_site_label_3
_geom_torsion_atom_site_label_4
_geom_torsion
_geom_torsion_site_symmetry_1
_geom_torsion_site_symmetry_2
_geom_torsion_site_symmetry_3
_geom_torsion_site_symmetry_4
_geom_torsion_publ_flag
C1 C2 C19 C14 176.53(7) . . . . ?
C1 C2 C19 C18 -1.17(13) . . . . ?
C1 C2 N1 C13 -177.88(7) . . . . ?
C1 C2 N1 B1 -1.51(11) . . . . ?
C3 C4 C5 C6 179.02(8) . . . . ?
C3 C4 C5 N2 -0.56(8) . . . . ?
C4 C3 N3 N2 0.02(9) . . . . ?
C4 C5 C6 C7 -2.92(12) . . . . ?
C4 C5 C6 C13 176.57(7) . . . . ?
C4 C5 N2 B1 -176.62(7) . . . . ?
C4 C5 N2 N3 0.62(8) . . . . ?
C5 C6 C7 C8 -68.90(9) . . . . ?
C5 C6 C7 C12 110.57(8) . . . . ?
C5 C6 C13 C14 179.93(7) . . . . ?
C5 C6 C13 N1 -0.21(10) . . . . ?
C5 N2 N3 C3 -0.40(9) . . . . ?
C6 C5 N2 B1 3.76(11) . . . . ?
C6 C5 N2 N3 -179.01(6) . . . . ?
C6 C7 C8 C9 179.99(7) . . . . ?
C6 C7 C12 C11 -179.56(7) . . . . ?
C6 C13 C14 C15 -4.51(14) . . . . ?
C6 C13 C14 C19 177.82(7) . . . . ?
C6 C13 N1 C2 -178.94(6) . . . . ?
C6 C13 N1 B1 4.70(10) . . . . ?
C7 C6 C13 C14 -0.60(12) . . . . ?
C7 C6 C13 N1 179.27(6) . . . . ?
C7 C8 C9 C10 -0.70(13) . . . . ?
C8 C7 C12 C11 -0.08(11) . . . . ?
C8 C9 C10 C11 0.43(14) . . . . ?
C9 C10 C11 C12 0.00(14) . . . . ?
C10 C11 C12 C7 -0.18(13) . . . . ?
C12 C7 C8 C9 0.52(12) . . . . ?
C13 C6 C7 C8 111.62(8) . . . . ?
C13 C6 C7 C12 -68.91(9) . . . . ?
C13 C14 C15 C16 -179.32(8) . . . . ?
C13 C14 C19 C2 2.36(8) . . . . ?
C13 C14 C19 C18 -179.73(7) . . . . ?
C14 C13 N1 C2 0.95(8) . . . . ?
C14 C13 N1 B1 -175.40(6) . . . . ?
C14 C15 C16 C17 -0.07(12) . . . . ?
C15 C14 C19 C2 -175.73(7) . . . . ?
C15 C14 C19 C18 2.18(11) . . . . ?
C15 C16 C17 C18 1.87(13) . . . . ?
C16 C17 C18 C19 -1.60(13) . . . . ?
C17 C18 C19 C2 177.01(8) . . . . ?
C17 C18 C19 C14 -0.39(12) . . . . ?
C19 C2 N1 C13 0.53(8) . . . . ?
C19 C2 N1 B1 176.90(6) . . . . ?
C19 C14 C15 C16 -1.89(11) . . . . ?
B1 N2 N3 C3 177.02(7) . . . . ?
F1 B1 N1 C2 -61.15(9) . . . . ?
F1 B1 N1 C13 114.67(7) . . . . ?
F1 B1 N2 C5 -117.08(8) . . . . ?
F1 B1 N2 N3 65.95(9) . . . . ?
F2 B1 N1 C2 59.33(9) . . . . ?
F2 B1 N1 C13 -124.85(7) . . . . ?
F2 B1 N2 C5 119.47(8) . . . . ?
F2 B1 N2 N3 -57.50(9) . . . . ?
N1 C2 C19 C14 -1.86(8) . . . . ?
N1 C2 C19 C18 -179.57(8) . . . . ?
N1 C13 C14 C15 175.62(8) . . . . ?
N1 C13 C14 C19 -2.06(7) . . . . ?
N1 B1 N2 C5 0.25(10) . . . . ?
N1 B1 N2 N3 -176.73(6) . . . . ?
N2 C5 C6 C7 176.61(6) . . . . ?
N2 C5 C6 C13 -3.90(10) . . . . ?
N2 B1 N1 C2 179.71(7) . . . . ?
N2 B1 N1 C13 -4.47(9) . . . . ?
N3 C3 C4 C5 0.34(9) . . . . ?
